data_7246198
loop_
_publ_author_name
'Das, Lakshmi Kanta'
'Bhunia, Pradip'
'Gomila, Rosa M.'
'Frontera, Antonio'
'Ghosh, Ashutosh'

_publ_section_title
;
 Influence of non-covalent interactions on the coordination geometry of
 Ni(ii) in Ni(ii)--M(ii) complexes (M = Zn and Hg) with a salen-type N2O2
 Schiff base ligand and thiocyanate ion as the coligand
;
_journal_issue 9
_journal_name_full CrystEngComm
_journal_page_first 1393
_journal_page_last 1402
_journal_paper_doi 10.1039/D2CE01632J
_journal_volume 25
_journal_year 2023
_chemical_formula_sum 'C19 H16 N4 Ni O2 S2 Zn'
_chemical_formula_weight 520.56
_space_group_crystal_system orthorhombic
_space_group_IT_number 61
_space_group_name_Hall '-P 2ac 2ab'
_space_group_name_H-M_alt 'P b c a'
_atom_sites_solution_hydrogens mixed
_audit_creation_method SHELXL-2016/6
_audit_update_record
;
2022-12-01 deposited with the CCDC.	2023-01-24 downloaded from the CCDC.
;
_cell_angle_alpha 90.000(5)
_cell_angle_beta 90.000(5)
_cell_angle_gamma 90.000(5)
_cell_formula_units_Z 8
_cell_length_a 14.866(5)
_cell_length_b 16.411(5)
_cell_length_c 17.012(5)
_cell_measurement_reflns_used 27568
_cell_measurement_temperature 293(2)
_cell_measurement_theta_max 25.394
_cell_measurement_theta_min 2.202
_cell_volume 4150(2)
_computing_cell_refinement 'Bruker SAINT'
_computing_data_collection 'Bruker APEX2'
_computing_data_reduction 'Bruker SAINT'
_computing_structure_refinement 'SHELXL-2016/6 (Sheldrick, 2016)'
_computing_structure_solution 'SHELXT 2014/4 (Sheldrick, 2014)'
_diffrn_ambient_temperature 293(2)
_diffrn_measured_fraction_theta_full 0.999
_diffrn_measured_fraction_theta_max 0.997
_diffrn_measurement_device_type 'Bruker APEX-II CCD'
_diffrn_measurement_method '\f and \w scans'
_diffrn_radiation_type MoK\a
_diffrn_radiation_wavelength 0.71073
_diffrn_reflns_av_R_equivalents 0.0451
_diffrn_reflns_av_unetI/netI 0.0296
_diffrn_reflns_Laue_measured_fraction_full 0.999
_diffrn_reflns_Laue_measured_fraction_max 0.997
_diffrn_reflns_limit_h_max 17
_diffrn_reflns_limit_h_min -17
_diffrn_reflns_limit_k_max 19
_diffrn_reflns_limit_k_min -19
_diffrn_reflns_limit_l_max 20
_diffrn_reflns_limit_l_min -20
_diffrn_reflns_number 27568
_diffrn_reflns_point_group_measured_fraction_full 0.999
_diffrn_reflns_point_group_measured_fraction_max 0.997
_diffrn_reflns_theta_full 25.242
_diffrn_reflns_theta_max 25.394
_diffrn_reflns_theta_min 2.202
_exptl_absorpt_coefficient_mu 2.287
_exptl_absorpt_correction_T_max 0.760
_exptl_absorpt_correction_T_min 0.651
_exptl_absorpt_correction_type empirical
_exptl_absorpt_process_details SADABS
_exptl_crystal_colour GREEN
_exptl_crystal_density_diffrn 1.666
_exptl_crystal_description RECTANGULAR
_exptl_crystal_F_000 2598
_exptl_crystal_size_max 0.200
_exptl_crystal_size_mid 0.160
_exptl_crystal_size_min 0.120
_refine_diff_density_max 0.417
_refine_diff_density_min -0.228
_refine_diff_density_rms 0.056
_refine_ls_extinction_method none
_refine_ls_goodness_of_fit_ref 1.014
_refine_ls_hydrogen_treatment mixed
_refine_ls_matrix_type full
_refine_ls_number_parameters 270
_refine_ls_number_reflns 3805
_refine_ls_number_restraints 0
_refine_ls_restrained_S_all 1.014
_refine_ls_R_factor_all 0.0431
_refine_ls_R_factor_gt 0.0283
_refine_ls_shift/su_max 0.000
_refine_ls_shift/su_mean 0.000
_refine_ls_structure_factor_coef Fsqd
_refine_ls_weighting_details 'w=1/[\s^2^(Fo^2^)+(0.0300P)^2^+1.8253P] where P=(Fo^2^+2Fc^2^)/3'
_refine_ls_weighting_scheme calc
_refine_ls_wR_factor_gt 0.0624
_refine_ls_wR_factor_ref 0.0685
_reflns_Friedel_coverage 0.000
_reflns_number_gt 2964
_reflns_number_total 3805
_reflns_threshold_expression 'I > 2\s(I)'
_cod_data_source_file d2ce01632j2.cif
_cod_data_source_block 1
_cod_depositor_comments
;
The following automatic conversions were performed:

data item '_exptl_absorpt_correction_type' value 'EMPIRICAL' was
changed to 'empirical' in accordance with the
/home/data/users/saulius/crontab/automatic-downloads/rss-feeds/RSC/lib/dictionaries/cif_core.dic
dictionary named 'cif_core.dic' version 2.4.2 last updated on
2011-04-26.

Automatic conversion script
Id: cif_fix_values 7556 2019-12-06 15:28:31Z antanas 

 Adding full bibliography for 7246198--7246199.cif.
;
_cod_database_code 7246198
_shelx_shelxl_version_number 2016/6
_shelx_space_group_comment
;
The symmetry employed for this shelxl refinement is uniquely defined
by the following loop, which should always be used as a source of
symmetry information in preference to the above space-group names.
They are only intended as comments.
;
_shelx_estimated_absorpt_t_min 0.651
_shelx_estimated_absorpt_t_max 0.760

loop_
_space_group_symop_operation_xyz
'x, y, z'
'-x+1/2, -y, z+1/2'
'x+1/2, -y+1/2, -z'
'-x, y+1/2, -z+1/2'
'-x, -y, -z'
'x-1/2, y, -z-1/2'
'-x-1/2, y-1/2, z'
'x, -y-1/2, z-1/2'

loop_
_atom_site_label
_atom_site_type_symbol
_atom_site_fract_x
_atom_site_fract_y
_atom_site_fract_z
_atom_site_U_iso_or_equiv
_atom_site_adp_type
_atom_site_occupancy
_atom_site_site_symmetry_order
_atom_site_calc_flag
_atom_site_refinement_flags_posn
_atom_site_refinement_flags_adp
_atom_site_refinement_flags_occupancy
_atom_site_disorder_assembly
_atom_site_disorder_group
Zn1 Zn 0.30905(2) 0.15731(2) 0.77821(2) 0.03614(10) Uani 1 1 d . . . . .
Ni1 Ni 0.18087(2) 0.02568(2) 0.83356(2) 0.03836(11) Uani 1 1 d . . . . .
S1 S 0.30682(5) -0.07828(5) 0.81316(5) 0.0517(2) Uani 1 1 d . . . . .
S2 S 0.07447(5) 0.15372(5) 0.87031(5) 0.0554(2) Uani 1 1 d . . . . .
N4 N 0.27035(17) 0.26944(14) 0.79023(15) 0.0503(6) Uani 1 1 d . . . . .
N3 N 0.42464(17) 0.15058(16) 0.72651(16) 0.0557(7) Uani 1 1 d . . . . .
O2 O 0.28301(11) 0.09580(10) 0.87426(10) 0.0365(4) Uani 1 1 d . . . . .
O1 O 0.21858(12) 0.08381(11) 0.73504(10) 0.0398(4) Uani 1 1 d . . . . .
N2 N 0.15820(15) -0.01666(14) 0.94242(14) 0.0438(6) Uani 1 1 d . . . . .
C18 C 0.48742(19) 0.15130(16) 0.68700(17) 0.0417(7) Uani 1 1 d . . . . .
C19 C 0.23812(18) 0.33222(17) 0.79964(15) 0.0385(6) Uani 1 1 d . . . . .
C17 C 0.29914(17) 0.11803(16) 0.94825(15) 0.0370(6) Uani 1 1 d . . . . .
N1 N 0.08178(14) -0.03166(13) 0.77551(15) 0.0427(6) Uani 1 1 d . . . . .
C1 C 0.17245(17) 0.09371(16) 0.66871(15) 0.0382(6) Uani 1 1 d . . . . .
C8 C 0.03226(19) -0.09833(19) 0.8142(2) 0.0572(8) Uani 1 1 d . . . . .
H8A H 0.065780 -0.148602 0.807749 0.069 Uiso 1 1 calc R U . . .
H8B H -0.025402 -0.105138 0.788324 0.069 Uiso 1 1 calc R U . . .
C13 C 0.2775(2) 0.10581(19) 1.08865(17) 0.0571(9) Uani 1 1 d . . . . .
H13 H 0.249223 0.081275 1.131301 0.069 Uiso 1 1 calc R U . . .
C16 C 0.3614(2) 0.17930(17) 0.96378(17) 0.0475(7) Uani 1 1 d . . . . .
H16 H 0.390037 0.205144 0.922073 0.057 Uiso 1 1 calc R U . . .
C6 C 0.09414(18) 0.04863(18) 0.65390(17) 0.0453(7) Uani 1 1 d . . . . .
C12 C 0.25538(19) 0.08015(16) 1.01185(16) 0.0419(7) Uani 1 1 d . . . . .
C11 C 0.1925(2) 0.01352(19) 1.00477(19) 0.0463(7) Uani 1 1 d . . . . .
C15 C 0.3814(2) 0.20247(19) 1.03960(19) 0.0597(9) Uani 1 1 d . . . . .
H15 H 0.423665 0.243201 1.048538 0.072 Uiso 1 1 calc R U . . .
C2 C 0.2030(2) 0.14815(18) 0.61192(17) 0.0522(8) Uani 1 1 d . . . . .
H2 H 0.254436 0.178770 0.621658 0.063 Uiso 1 1 calc R U . . .
C7 C 0.05590(19) -0.01190(19) 0.70657(19) 0.0476(7) Uani 1 1 d . . . . .
C5 C 0.0504(2) 0.0602(2) 0.5814(2) 0.0659(10) Uani 1 1 d . . . . .
H5 H -0.001592 0.030754 0.570717 0.079 Uiso 1 1 calc R U . . .
C9 C 0.0166(2) -0.0837(2) 0.9010(2) 0.0669(10) Uani 1 1 d . . . . .
H9A H -0.010455 -0.030289 0.907391 0.080 Uiso 1 1 calc R U . . .
H9B H -0.026360 -0.123641 0.919868 0.080 Uiso 1 1 calc R U . . .
C14 C 0.3394(3) 0.1658(2) 1.10185(19) 0.0631(9) Uani 1 1 d . . . . .
H14 H 0.352899 0.181748 1.152974 0.076 Uiso 1 1 calc R U . . .
C4 C 0.0821(2) 0.1134(3) 0.5263(2) 0.0786(11) Uani 1 1 d . . . . .
H4 H 0.052139 0.119664 0.478699 0.094 Uiso 1 1 calc R U . . .
C10 C 0.0996(2) -0.08800(19) 0.95161(19) 0.0594(9) Uani 1 1 d . . . . .
H10A H 0.081592 -0.092474 1.006251 0.071 Uiso 1 1 calc R U . . .
H10B H 0.133190 -0.136703 0.938159 0.071 Uiso 1 1 calc R U . . .
C3 C 0.1583(3) 0.1575(2) 0.54151(19) 0.0693(10) Uani 1 1 d . . . . .
H3 H 0.180036 0.193858 0.504160 0.083 Uiso 1 1 calc R U . . .
H11 H 0.1751(18) -0.0085(18) 1.0547(18) 0.054(9) Uiso 1 1 d . . . . .
H7 H 0.005(2) -0.0392(17) 0.6840(16) 0.052(8) Uiso 1 1 d . . . . .

loop_
_atom_site_aniso_label
_atom_site_aniso_U_11
_atom_site_aniso_U_22
_atom_site_aniso_U_33
_atom_site_aniso_U_23
_atom_site_aniso_U_13
_atom_site_aniso_U_12
Zn1 0.03977(18) 0.03090(17) 0.03776(18) -0.00089(13) 0.00089(13) -0.00296(13)
Ni1 0.03966(19) 0.0365(2) 0.0389(2) 0.00027(15) 0.00064(15) -0.00743(15)
S1 0.0395(4) 0.0369(4) 0.0785(6) -0.0092(4) 0.0030(4) -0.0034(3)
S2 0.0439(4) 0.0580(5) 0.0643(5) -0.0151(4) -0.0114(4) 0.0101(4)
N4 0.0580(15) 0.0304(14) 0.0624(17) -0.0041(12) 0.0033(13) -0.0014(12)
N3 0.0449(15) 0.0584(17) 0.0639(17) 0.0110(13) 0.0088(13) 0.0053(12)
O2 0.0434(10) 0.0359(10) 0.0303(10) -0.0015(8) -0.0009(8) -0.0062(8)
O1 0.0440(10) 0.0387(11) 0.0367(11) 0.0016(8) -0.0060(8) -0.0082(8)
N2 0.0449(13) 0.0384(13) 0.0482(16) 0.0075(11) 0.0130(11) 0.0028(11)
C18 0.0411(16) 0.0349(16) 0.0490(17) 0.0039(13) -0.0058(13) 0.0031(13)
C19 0.0369(15) 0.0384(17) 0.0401(16) -0.0006(13) -0.0022(12) -0.0078(13)
C17 0.0439(15) 0.0316(15) 0.0357(16) -0.0017(12) -0.0056(12) 0.0115(12)
N1 0.0321(11) 0.0373(13) 0.0587(16) -0.0074(11) 0.0031(11) -0.0029(10)
C1 0.0436(15) 0.0375(15) 0.0336(15) -0.0064(12) -0.0022(12) 0.0076(12)
C8 0.0380(16) 0.0474(19) 0.086(2) 0.0021(17) -0.0023(16) -0.0119(14)
C13 0.081(2) 0.055(2) 0.0356(18) 0.0026(15) 0.0043(15) 0.0288(18)
C16 0.0572(18) 0.0404(16) 0.0450(18) -0.0044(14) -0.0096(14) 0.0021(14)
C6 0.0369(14) 0.0550(18) 0.0440(17) -0.0137(14) -0.0027(12) 0.0071(13)
C12 0.0496(16) 0.0395(16) 0.0367(16) -0.0004(13) 0.0002(13) 0.0157(13)
C11 0.0520(18) 0.0458(18) 0.0412(18) 0.0116(15) 0.0149(14) 0.0184(14)
C15 0.082(2) 0.0452(19) 0.052(2) -0.0130(16) -0.0210(18) 0.0072(16)
C2 0.0617(19) 0.054(2) 0.0412(17) 0.0013(15) -0.0032(14) -0.0002(15)
C7 0.0317(15) 0.0508(18) 0.060(2) -0.0173(16) -0.0031(14) -0.0005(13)
C5 0.0483(18) 0.096(3) 0.054(2) -0.015(2) -0.0137(16) 0.0029(18)
C9 0.0477(18) 0.057(2) 0.096(3) 0.0089(19) 0.0232(19) -0.0112(16)
C14 0.098(3) 0.050(2) 0.0409(19) -0.0132(16) -0.0188(18) 0.0202(19)
C4 0.069(2) 0.124(3) 0.042(2) 0.004(2) -0.0170(18) 0.008(2)
C10 0.066(2) 0.0481(19) 0.064(2) 0.0096(16) 0.0204(17) -0.0081(16)
C3 0.075(2) 0.089(3) 0.044(2) 0.0138(19) -0.0028(17) 0.010(2)

loop_
_atom_type_symbol
_atom_type_description
_atom_type_scat_dispersion_real
_atom_type_scat_dispersion_imag
_atom_type_scat_source
C C 0.0033 0.0016 'International Tables Vol C Tables 4.2.6.8 and 6.1.1.4'
H H 0.0000 0.0000 'International Tables Vol C Tables 4.2.6.8 and 6.1.1.4'
N N 0.0061 0.0033 'International Tables Vol C Tables 4.2.6.8 and 6.1.1.4'
O O 0.0106 0.0060 'International Tables Vol C Tables 4.2.6.8 and 6.1.1.4'
S S 0.1246 0.1234 'International Tables Vol C Tables 4.2.6.8 and 6.1.1.4'
Ni Ni 0.3393 1.1124 'International Tables Vol C Tables 4.2.6.8 and 6.1.1.4'
Zn Zn 0.2839 1.4301 'International Tables Vol C Tables 4.2.6.8 and 6.1.1.4'

loop_
_geom_angle_atom_site_label_1
_geom_angle_atom_site_label_2
_geom_angle_atom_site_label_3
_geom_angle
_geom_angle_site_symmetry_1
_geom_angle_site_symmetry_3
_geom_angle_publ_flag
N3 Zn1 N4 111.47(11) . . ?
N3 Zn1 O1 113.97(10) . . ?
N4 Zn1 O1 114.97(9) . . ?
N3 Zn1 O2 121.71(9) . . ?
N4 Zn1 O2 110.02(9) . . ?
O1 Zn1 O2 81.90(7) . . ?
N3 Zn1 Ni1 131.26(8) . . ?
N4 Zn1 Ni1 117.20(8) . . ?
O1 Zn1 Ni1 40.75(5) . . ?
O2 Zn1 Ni1 41.36(5) . . ?
N2 Ni1 N1 99.69(10) . . ?
N2 Ni1 O1 169.00(9) . . ?
N1 Ni1 O1 90.97(9) . . ?
N2 Ni1 O2 90.41(9) . . ?
N1 Ni1 O2 169.64(9) . . ?
O1 Ni1 O2 78.83(7) . . ?
N2 Ni1 S1 90.98(7) . . ?
N1 Ni1 S1 99.08(7) . . ?
O1 Ni1 S1 89.96(6) . . ?
O2 Ni1 S1 82.91(6) . . ?
N2 Ni1 S2 87.56(7) . . ?
N1 Ni1 S2 92.80(7) . . ?
O1 Ni1 S2 89.26(6) . . ?
O2 Ni1 S2 85.30(6) . . ?
S1 Ni1 S2 168.11(3) . . ?
N2 Ni1 Zn1 129.74(7) . . ?
N1 Ni1 Zn1 129.99(7) . . ?
O1 Ni1 Zn1 39.34(5) . . ?
O2 Ni1 Zn1 39.69(5) . . ?
S1 Ni1 Zn1 88.45(3) . . ?
S2 Ni1 Zn1 83.44(3) . . ?
C19 S1 Ni1 108.68(10) 7_655 . ?
C18 S2 Ni1 108.00(10) 6_557 . ?
C19 N4 Zn1 172.2(2) . . ?
C18 N3 Zn1 170.5(2) . . ?
C17 O2 Zn1 127.68(16) . . ?
C17 O2 Ni1 127.81(16) . . ?
Zn1 O2 Ni1 98.95(7) . . ?
C1 O1 Zn1 126.82(17) . . ?
C1 O1 Ni1 128.46(16) . . ?
Zn1 O1 Ni1 99.91(8) . . ?
C11 N2 C10 117.3(3) . . ?
C11 N2 Ni1 124.4(2) . . ?
C10 N2 Ni1 118.3(2) . . ?
N3 C18 S2 178.5(3) . 6_657 ?
N4 C19 S1 179.5(3) . 7_665 ?
O2 C17 C16 119.8(2) . . ?
O2 C17 C12 121.5(2) . . ?
C16 C17 C12 118.7(3) . . ?
C7 N1 C8 116.6(2) . . ?
C7 N1 Ni1 123.6(2) . . ?
C8 N1 Ni1 119.66(19) . . ?
O1 C1 C2 119.9(2) . . ?
O1 C1 C6 121.1(3) . . ?
C2 C1 C6 119.0(3) . . ?
N1 C8 C9 113.2(2) . . ?
C14 C13 C12 121.6(3) . . ?
C15 C16 C17 121.4(3) . . ?
C1 C6 C5 118.0(3) . . ?
C1 C6 C7 125.1(3) . . ?
C5 C6 C7 116.9(3) . . ?
C17 C12 C13 118.2(3) . . ?
C17 C12 C11 124.7(3) . . ?
C13 C12 C11 117.0(3) . . ?
N2 C11 C12 128.5(3) . . ?
C14 C15 C16 120.3(3) . . ?
C3 C2 C1 121.1(3) . . ?
N1 C7 C6 128.5(3) . . ?
C4 C5 C6 121.9(3) . . ?
C10 C9 C8 115.1(3) . . ?
C13 C14 C15 119.8(3) . . ?
C5 C4 C3 119.6(3) . . ?
N2 C10 C9 112.8(3) . . ?
C4 C3 C2 120.3(3) . . ?

loop_
_geom_bond_atom_site_label_1
_geom_bond_atom_site_label_2
_geom_bond_distance
_geom_bond_site_symmetry_2
_geom_bond_publ_flag
Zn1 N3 1.934(3) . ?
Zn1 N4 1.939(2) . ?
Zn1 O1 1.9502(17) . ?
Zn1 O2 1.9594(17) . ?
Zn1 Ni1 3.0306(8) . ?
Ni1 N2 2.006(2) . ?
Ni1 N1 2.008(2) . ?
Ni1 O1 2.0083(18) . ?
Ni1 O2 2.0271(17) . ?
Ni1 S1 2.5567(10) . ?
Ni1 S2 2.7034(10) . ?
S1 C19 1.630(3) 7_655 ?
S2 C18 1.621(3) 6_557 ?
N4 C19 1.147(3) . ?
N3 C18 1.150(3) . ?
O2 C17 1.332(3) . ?
O1 C1 1.330(3) . ?
N2 C11 1.277(4) . ?
N2 C10 1.468(4) . ?
C17 C16 1.392(4) . ?
C17 C12 1.407(4) . ?
N1 C7 1.276(4) . ?
N1 C8 1.474(4) . ?
C1 C2 1.392(4) . ?
C1 C6 1.402(4) . ?
C8 C9 1.514(4) . ?
C13 C14 1.367(5) . ?
C13 C12 1.411(4) . ?
C16 C15 1.377(4) . ?
C6 C5 1.407(4) . ?
C6 C7 1.454(4) . ?
C12 C11 1.443(4) . ?
C15 C14 1.369(5) . ?
C2 C3 1.378(4) . ?
C5 C4 1.365(5) . ?
C9 C10 1.507(5) . ?
C4 C3 1.368(5) . ?
